data_4088574
loop_
_publ_author_name
'Igarashi, Atsushi'
'Kolychev, Eugene L.'
'Tamm, Matthias'
'Nomura, Kotohiro'

_publ_section_title
;
 Synthesis of (Imido)Vanadium(V) Dichloride Complexes Containing Anionic
 N-Heterocyclic Carbenes That Contain a Weakly Coordinating Borate Moiety:
 New MAO-Free Ethylene Polymerization Catalysts
;
_journal_issue 11
_journal_name_full Organometallics
_journal_page_first 1778
_journal_paper_doi 10.1021/acs.organomet.6b00200
_journal_volume 35
_journal_year 2016
_chemical_formula_sum 'C46 H30 B Cl4 F15 N3 V'
_chemical_formula_weight 1113.28
_space_group_IT_number 14
_space_group_name_Hall '-P 2ybc'
_space_group_name_H-M_alt 'P 1 21/c 1'
_symmetry_cell_setting monoclinic
_symmetry_space_group_name_H-M 'P 1 21/c 1'
_atom_sites_solution_hydrogens geom
_atom_sites_solution_primary direct
_atom_sites_solution_secondary difmap
_audit_creation_method SHELXL-97
_cell_angle_alpha 90.00
_cell_angle_beta 101.884(9)
_cell_angle_gamma 90.00
_cell_formula_units_Z 4
_cell_length_a 10.806(8)
_cell_length_b 20.402(13)
_cell_length_c 20.961(15)
_cell_measurement_reflns_used 11141
_cell_measurement_temperature 93(2)
_cell_measurement_theta_max 27.5
_cell_measurement_theta_min 2.7
_cell_volume 4522(5)
_computing_molecular_graphics 'Bruker XP'
_computing_publication_material SHELXL-97
_computing_structure_refinement 'SHELXL-97 (Sheldrick, 1997)'
_computing_structure_solution 'SHELXS-97 (Sheldrick, 1990)'
_diffrn_ambient_temperature 93(2)
_diffrn_measured_fraction_theta_full 0.991
_diffrn_measured_fraction_theta_max 0.991
_diffrn_measurement_device_type 'Rigaku XtaLAB mini'
_diffrn_measurement_method 'profile data from \w-scans'
_diffrn_radiation_monochromator graphite
_diffrn_radiation_source 'fine-focus sealed tube'
_diffrn_radiation_type MoK\a
_diffrn_radiation_wavelength 0.71073
_diffrn_reflns_av_R_equivalents 0.0433
_diffrn_reflns_av_sigmaI/netI 0.0362
_diffrn_reflns_limit_h_max 13
_diffrn_reflns_limit_h_min -13
_diffrn_reflns_limit_k_max 26
_diffrn_reflns_limit_k_min -26
_diffrn_reflns_limit_l_max 27
_diffrn_reflns_limit_l_min -27
_diffrn_reflns_number 46992
_diffrn_reflns_theta_full 27.52
_diffrn_reflns_theta_max 27.52
_diffrn_reflns_theta_min 2.55
_exptl_absorpt_coefficient_mu 0.557
_exptl_absorpt_correction_T_max 0.9568
_exptl_absorpt_correction_T_min 0.8596
_exptl_absorpt_correction_type multi-scan
_exptl_crystal_colour Black
_exptl_crystal_density_diffrn 1.635
_exptl_crystal_density_method 'not measured'
_exptl_crystal_description Block
_exptl_crystal_F_000 2232
_exptl_crystal_size_max 0.28
_exptl_crystal_size_mid 0.20
_exptl_crystal_size_min 0.08
_refine_diff_density_max 0.550
_refine_diff_density_min -0.712
_refine_diff_density_rms 0.075
_refine_ls_extinction_method none
_refine_ls_goodness_of_fit_ref 1.081
_refine_ls_hydrogen_treatment constr
_refine_ls_matrix_type full
_refine_ls_number_parameters 650
_refine_ls_number_reflns 10291
_refine_ls_number_restraints 25
_refine_ls_restrained_S_all 1.081
_refine_ls_R_factor_all 0.0656
_refine_ls_R_factor_gt 0.0458
_refine_ls_shift/su_max 0.001
_refine_ls_shift/su_mean 0.000
_refine_ls_structure_factor_coef Fsqd
_refine_ls_weighting_details 'calc w=1/[\s^2^(Fo^2^)+(0.0721P)^2^+1.1701P] where P=(Fo^2^+2Fc^2^)/3'
_refine_ls_weighting_scheme calc
_refine_ls_wR_factor_gt 0.1201
_refine_ls_wR_factor_ref 0.1352
_reflns_number_gt 7643
_reflns_number_total 10291
_reflns_threshold_expression >2sigma(I)
_cod_data_source_file om6b00200_si_002.cif
_cod_data_source_block vanadium3
_cod_depositor_comments
;
The following automatic conversions were performed:

data item '_exptl_absorpt_correction_type' value 'Multi-scan' was
changed to 'multi-scan' in accordance with the
/home/saulius/struct/COD-crude-data/automatic-downloads/DataCite-retrospective/ACS/depositions/lib/dictionaries/cif_core.dic
dictionary named 'cif_core.dic' version 2.4.2 last updated on
2011-04-26.

Automatic conversion script
Id: cif_fix_values 6909 2019-04-08 15:41:33Z antanas 
;
_cod_original_sg_symbol_H-M 'P 21/c'
_cod_database_code 4088574

loop_
_symmetry_equiv_pos_as_xyz
'x, y, z'
'-x, y+1/2, -z+1/2'
'-x, -y, -z'
'x, -y-1/2, z-1/2'

loop_
_atom_site_label
_atom_site_type_symbol
_atom_site_fract_x
_atom_site_fract_y
_atom_site_fract_z
_atom_site_U_iso_or_equiv
_atom_site_adp_type
_atom_site_occupancy
_atom_site_symmetry_multiplicity
_atom_site_calc_flag
_atom_site_refinement_flags
_atom_site_disorder_assembly
_atom_site_disorder_group
V V 0.64248(4) 0.606052(19) 0.87539(2) 0.02731(11) Uani 1 1 d . . .
Cl1 Cl 0.74104(8) 0.58113(4) 0.97362(4) 0.0549(2) Uani 1 1 d . . .
Cl2 Cl 0.48807(6) 0.54277(3) 0.83232(4) 0.0503(2) Uani 1 1 d . . .
F1 F 0.90597(12) 0.67460(6) 0.61838(6) 0.0230(3) Uani 1 1 d . . .
F2 F 1.05909(14) 0.75265(6) 0.57069(7) 0.0315(3) Uani 1 1 d . . .
F3 F 1.31299(14) 0.72521(7) 0.58956(7) 0.0363(3) Uani 1 1 d . . .
F4 F 1.40449(12) 0.61435(7) 0.65543(7) 0.0297(3) Uani 1 1 d . . .
F5 F 1.25351(11) 0.53316(6) 0.69960(6) 0.0238(3) Uani 1 1 d . . .
F6 F 0.89077(13) 0.40814(6) 0.68067(7) 0.0276(3) Uani 1 1 d . . .
F7 F 0.99379(15) 0.31306(6) 0.75933(8) 0.0363(3) Uani 1 1 d . . .
F8 F 1.18850(15) 0.33785(7) 0.86233(8) 0.0423(4) Uani 1 1 d . . .
F9 F 1.27726(13) 0.46296(8) 0.88405(7) 0.0371(4) Uani 1 1 d . . .
F10 F 1.17175(12) 0.56080(6) 0.80689(6) 0.0253(3) Uani 1 1 d . . .
F11 F 0.69359(12) 0.59973(6) 0.63043(6) 0.0262(3) Uani 1 1 d . . .
F12 F 0.56699(15) 0.56154(9) 0.51377(8) 0.0502(5) Uani 1 1 d . . .
F13 F 0.67109(16) 0.47789(9) 0.43894(8) 0.0495(4) Uani 1 1 d . . .
F14 F 0.90812(13) 0.42822(7) 0.48643(7) 0.0316(3) Uani 1 1 d . . .
F15 F 1.03977(12) 0.46700(6) 0.60190(6) 0.0247(3) Uani 1 1 d . . .
B1 B 0.9658(2) 0.55416(11) 0.69443(11) 0.0176(4) Uani 1 1 d . . .
N1 N 0.81718(16) 0.57310(8) 0.78437(9) 0.0184(4) Uani 1 1 d . . .
N2 N 0.80344(16) 0.67856(8) 0.78940(8) 0.0172(3) Uani 1 1 d . . .
N3 N 0.58061(17) 0.67916(10) 0.88095(9) 0.0250(4) Uani 1 1 d . . .
C1 C 0.76197(19) 0.62259(10) 0.81305(10) 0.0195(4) Uani 1 1 d . . .
C2 C 0.89148(19) 0.59709(10) 0.74182(10) 0.0169(4) Uani 1 1 d . . .
C3 C 0.88196(19) 0.66395(10) 0.74794(10) 0.0183(4) Uani 1 1 d . . .
H3 H 0.9230 0.6947 0.7269 0.022 Uiso 1 1 calc R . .
C4 C 0.8084(2) 0.50621(10) 0.80780(11) 0.0211(4) Uani 1 1 d . . .
C5 C 0.8909(2) 0.48897(11) 0.86649(11) 0.0256(5) Uani 1 1 d . . .
C6 C 0.8794(2) 0.42573(12) 0.89012(13) 0.0324(6) Uani 1 1 d . . .
H6 H 0.9321 0.4126 0.9289 0.039 Uiso 1 1 calc R . .
C7 C 0.7908(3) 0.38230(12) 0.85682(14) 0.0372(6) Uani 1 1 d . . .
H7 H 0.7846 0.3405 0.8735 0.045 Uiso 1 1 calc R . .
C8 C 0.7116(2) 0.40025(12) 0.79913(14) 0.0328(6) Uani 1 1 d . . .
H8 H 0.6535 0.3701 0.7772 0.039 Uiso 1 1 calc R . .
C9 C 0.7172(2) 0.46325(11) 0.77304(12) 0.0258(5) Uani 1 1 d . . .
C10 C 0.9882(2) 0.53515(12) 0.90440(11) 0.0288(5) Uani 1 1 d . . .
H10A H 0.9563 0.5539 0.9398 0.043 Uiso 1 1 calc R . .
H10B H 1.0055 0.5695 0.8761 0.043 Uiso 1 1 calc R . .
H10C H 1.0647 0.5114 0.9213 0.043 Uiso 1 1 calc R . .
C11 C 0.6266(2) 0.48130(12) 0.71086(13) 0.0317(5) Uani 1 1 d . . .
H11A H 0.6157 0.5280 0.7088 0.047 Uiso 1 1 calc R . .
H11B H 0.5464 0.4606 0.7100 0.047 Uiso 1 1 calc R . .
H11C H 0.6598 0.4668 0.6742 0.047 Uiso 1 1 calc R . .
C12 C 0.7692(2) 0.74507(10) 0.80370(11) 0.0201(4) Uani 1 1 d . . .
C13 C 0.8349(2) 0.77400(11) 0.86119(11) 0.0254(5) Uani 1 1 d . . .
C14 C 0.7990(3) 0.83845(12) 0.87360(13) 0.0324(6) Uani 1 1 d . . .
H14 H 0.8384 0.8594 0.9118 0.039 Uiso 1 1 calc R . .
C15 C 0.7058(3) 0.87098(12) 0.82979(14) 0.0362(6) Uani 1 1 d . . .
H15 H 0.6831 0.9134 0.8390 0.043 Uiso 1 1 calc R . .
C16 C 0.6458(2) 0.84098(11) 0.77219(13) 0.0314(5) Uani 1 1 d . . .
H16 H 0.5847 0.8638 0.7428 0.038 Uiso 1 1 calc R . .
C17 C 0.6762(2) 0.77675(11) 0.75806(11) 0.0234(5) Uani 1 1 d . . .
C18 C 0.9404(3) 0.73985(14) 0.90642(13) 0.0385(6) Uani 1 1 d . . .
H18A H 0.9069 0.7041 0.9274 0.058 Uiso 1 1 calc R . .
H18B H 0.9822 0.7702 0.9388 0.058 Uiso 1 1 calc R . .
H18C H 0.9998 0.7233 0.8821 0.058 Uiso 1 1 calc R . .
C19 C 0.6138(2) 0.74418(12) 0.69480(12) 0.0307(5) Uani 1 1 d . . .
H19A H 0.5405 0.7688 0.6747 0.046 Uiso 1 1 calc R . .
H19B H 0.5891 0.7004 0.7035 0.046 Uiso 1 1 calc R . .
H19C H 0.6724 0.7426 0.6660 0.046 Uiso 1 1 calc R . .
C20 C 1.0710(2) 0.60174(10) 0.66820(10) 0.0181(4) Uani 1 1 d . . .
C21 C 1.0307(2) 0.65809(10) 0.63193(10) 0.0200(4) Uani 1 1 d . . .
C22 C 1.1079(2) 0.69946(10) 0.60554(10) 0.0230(5) Uani 1 1 d . . .
C23 C 1.2347(2) 0.68537(11) 0.61359(11) 0.0245(5) Uani 1 1 d . . .
C24 C 1.2803(2) 0.62938(11) 0.64691(10) 0.0224(4) Uani 1 1 d . . .
C25 C 1.1991(2) 0.58852(10) 0.67191(10) 0.0199(4) Uani 1 1 d . . .
C26 C 1.02927(19) 0.49026(10) 0.73758(10) 0.0188(4) Uani 1 1 d . . .
C27 C 0.9888(2) 0.42526(10) 0.72928(11) 0.0222(4) Uani 1 1 d . . .
C28 C 1.0412(2) 0.37455(11) 0.76986(12) 0.0265(5) Uani 1 1 d . . .
C29 C 1.1387(2) 0.38641(12) 0.82162(12) 0.0298(5) Uani 1 1 d . . .
C30 C 1.1834(2) 0.45007(12) 0.83228(11) 0.0264(5) Uani 1 1 d . . .
C31 C 1.12784(19) 0.49938(11) 0.79139(11) 0.0215(4) Uani 1 1 d . . .
C32 C 0.8726(2) 0.53267(10) 0.62443(10) 0.0196(4) Uani 1 1 d . . .
C33 C 0.7524(2) 0.55582(10) 0.59749(11) 0.0229(4) Uani 1 1 d . . .
C34 C 0.6838(2) 0.53803(12) 0.53644(12) 0.0313(5) Uani 1 1 d . . .
C35 C 0.7351(2) 0.49533(13) 0.49824(12) 0.0312(5) Uani 1 1 d . . .
C36 C 0.8560(2) 0.47102(11) 0.52226(11) 0.0254(5) Uani 1 1 d . . .
C37 C 0.9206(2) 0.49096(10) 0.58285(11) 0.0209(4) Uani 1 1 d . . .
C38 C 0.5061(2) 0.73063(11) 0.89367(11) 0.0258(5) Uani 1 1 d . . .
C39 C 0.3937(2) 0.74555(12) 0.84795(12) 0.0296(5) Uani 1 1 d . . .
C40 C 0.3159(3) 0.79499(14) 0.86308(15) 0.0465(7) Uani 1 1 d . . .
H40 H 0.2439 0.8071 0.8329 0.056 Uiso 1 1 calc R . .
C41 C 0.3450(4) 0.82625(14) 0.92264(18) 0.0589(9) Uani 1 1 d . . .
H41 H 0.2901 0.8577 0.9330 0.071 Uiso 1 1 calc R . .
C42 C 0.4538(4) 0.81156(14) 0.96687(16) 0.0524(9) Uani 1 1 d . . .
H42 H 0.4710 0.8336 1.0065 0.063 Uiso 1 1 calc R . .
C43 C 0.5402(3) 0.76412(12) 0.95409(12) 0.0367(6) Uani 1 1 d . . .
C44 C 0.3554(3) 0.70817(14) 0.78564(13) 0.0382(6) Uani 1 1 d . . .
H44A H 0.3331 0.6642 0.7950 0.057 Uiso 1 1 calc R . .
H44B H 0.4246 0.7072 0.7633 0.057 Uiso 1 1 calc R . .
H44C H 0.2840 0.7292 0.7585 0.057 Uiso 1 1 calc R . .
C45 C 0.6596(3) 0.74949(16) 1.00180(14) 0.0515(8) Uani 1 1 d . . .
H45A H 0.6697 0.7802 1.0372 0.077 Uiso 1 1 calc R . .
H45B H 0.7300 0.7531 0.9806 0.077 Uiso 1 1 calc R . .
H45C H 0.6559 0.7058 1.0183 0.077 Uiso 1 1 calc R . .
C99 C 0.3252(4) 0.9105(2) 0.4840(3) 0.0540(11) Uani 0.788(4) 1 d PDU A 1
H99A H 0.2748 0.9434 0.5004 0.065 Uiso 0.788(4) 1 calc PR A 1
H99B H 0.3468 0.9276 0.4446 0.065 Uiso 0.788(4) 1 calc PR A 1
Cl3 Cl 0.23597(11) 0.84054(7) 0.46527(6) 0.0489(4) Uani 0.788(4) 1 d PDU A 1
Cl4 Cl 0.46325(11) 0.89721(13) 0.54163(12) 0.0916(9) Uani 0.788(4) 1 d PDU A 1
C99' C 0.3772(15) 0.9142(7) 0.5140(7) 0.048(4) Uiso 0.212(4) 1 d PDU A 2
H99C H 0.4255 0.9429 0.4914 0.057 Uiso 0.212(4) 1 calc PR A 2
H99D H 0.3285 0.9416 0.5376 0.057 Uiso 0.212(4) 1 calc PR A 2
Cl3' Cl 0.4793(4) 0.8675(2) 0.5684(2) 0.0412(11) Uiso 0.212(4) 1 d PDU A 2
Cl4' Cl 0.2751(8) 0.8682(5) 0.4576(3) 0.089(2) Uiso 0.212(4) 1 d PDU A 2

loop_
_atom_site_aniso_label
_atom_site_aniso_U_11
_atom_site_aniso_U_22
_atom_site_aniso_U_33
_atom_site_aniso_U_23
_atom_site_aniso_U_13
_atom_site_aniso_U_12
V 0.0257(2) 0.0247(2) 0.0363(2) 0.00714(16) 0.01747(17) 0.00238(16)
Cl1 0.0682(5) 0.0676(5) 0.0374(4) 0.0265(3) 0.0309(4) 0.0353(4)
Cl2 0.0321(3) 0.0299(3) 0.0980(6) -0.0137(4) 0.0346(4) -0.0095(3)
F1 0.0243(6) 0.0215(6) 0.0233(6) 0.0028(5) 0.0050(5) 0.0022(5)
F2 0.0411(8) 0.0245(7) 0.0291(7) 0.0095(5) 0.0077(6) -0.0033(6)
F3 0.0390(8) 0.0335(8) 0.0414(8) 0.0072(6) 0.0202(7) -0.0119(7)
F4 0.0206(6) 0.0352(8) 0.0357(8) -0.0046(6) 0.0111(6) -0.0067(6)
F5 0.0204(6) 0.0235(6) 0.0289(7) 0.0021(5) 0.0081(5) 0.0025(5)
F6 0.0279(7) 0.0199(6) 0.0347(7) -0.0013(5) 0.0057(6) -0.0056(5)
F7 0.0496(9) 0.0155(6) 0.0489(9) 0.0051(6) 0.0218(7) 0.0023(6)
F8 0.0486(9) 0.0362(8) 0.0448(9) 0.0221(7) 0.0154(7) 0.0193(7)
F9 0.0262(7) 0.0535(10) 0.0297(8) 0.0140(7) 0.0014(6) 0.0029(7)
F10 0.0240(6) 0.0279(7) 0.0242(7) -0.0010(5) 0.0057(5) -0.0046(5)
F11 0.0218(6) 0.0239(7) 0.0319(7) -0.0071(5) 0.0032(5) 0.0059(5)
F12 0.0315(8) 0.0600(11) 0.0493(10) -0.0213(8) -0.0146(7) 0.0206(8)
F13 0.0409(9) 0.0645(11) 0.0357(9) -0.0239(8) -0.0094(7) 0.0097(8)
F14 0.0355(7) 0.0303(7) 0.0305(7) -0.0122(6) 0.0098(6) 0.0007(6)
F15 0.0219(6) 0.0242(6) 0.0287(7) -0.0024(5) 0.0067(5) 0.0040(5)
B1 0.0177(11) 0.0158(11) 0.0200(11) 0.0001(8) 0.0056(9) 0.0000(9)
N1 0.0179(8) 0.0165(8) 0.0217(9) 0.0014(7) 0.0062(7) 0.0000(7)
N2 0.0185(8) 0.0147(8) 0.0194(9) -0.0014(6) 0.0064(7) -0.0013(7)
N3 0.0236(9) 0.0286(10) 0.0248(10) 0.0019(8) 0.0093(8) -0.0028(8)
C1 0.0179(10) 0.0184(10) 0.0228(10) 0.0016(8) 0.0057(8) 0.0003(8)
C2 0.0152(9) 0.0181(10) 0.0179(10) -0.0001(8) 0.0042(8) -0.0028(8)
C3 0.0185(10) 0.0187(10) 0.0186(10) -0.0009(8) 0.0061(8) -0.0026(8)
C4 0.0215(10) 0.0173(10) 0.0282(11) 0.0048(8) 0.0135(9) 0.0003(8)
C5 0.0259(11) 0.0254(11) 0.0298(12) 0.0069(9) 0.0157(9) 0.0053(9)
C6 0.0331(13) 0.0310(13) 0.0375(14) 0.0153(10) 0.0178(11) 0.0095(11)
C7 0.0382(14) 0.0222(12) 0.0580(18) 0.0138(11) 0.0260(13) 0.0043(11)
C8 0.0278(12) 0.0220(12) 0.0529(16) 0.0011(11) 0.0182(11) -0.0055(10)
C9 0.0218(11) 0.0204(11) 0.0390(13) 0.0007(9) 0.0150(9) -0.0012(9)
C10 0.0266(11) 0.0358(13) 0.0248(12) 0.0039(10) 0.0070(9) 0.0045(10)
C11 0.0255(12) 0.0270(12) 0.0430(14) -0.0025(10) 0.0083(10) -0.0093(10)
C12 0.0221(10) 0.0161(10) 0.0243(11) -0.0023(8) 0.0101(8) -0.0028(8)
C13 0.0291(12) 0.0215(11) 0.0280(12) -0.0026(9) 0.0112(9) -0.0083(9)
C14 0.0428(14) 0.0243(12) 0.0334(13) -0.0112(10) 0.0157(11) -0.0122(11)
C15 0.0420(14) 0.0188(11) 0.0552(17) -0.0058(11) 0.0273(13) -0.0039(11)
C16 0.0272(12) 0.0240(12) 0.0462(15) 0.0052(10) 0.0154(11) 0.0073(10)
C17 0.0218(10) 0.0199(10) 0.0314(12) 0.0001(9) 0.0119(9) -0.0020(9)
C18 0.0403(15) 0.0399(15) 0.0314(14) -0.0020(11) -0.0013(11) -0.0087(12)
C19 0.0275(12) 0.0301(12) 0.0319(13) 0.0034(10) 0.0003(10) 0.0012(10)
C20 0.0208(10) 0.0174(10) 0.0165(10) -0.0019(8) 0.0050(8) -0.0031(8)
C21 0.0233(10) 0.0192(10) 0.0174(10) -0.0024(8) 0.0042(8) -0.0021(8)
C22 0.0336(12) 0.0176(10) 0.0180(10) 0.0012(8) 0.0060(9) -0.0037(9)
C23 0.0308(12) 0.0218(11) 0.0234(11) -0.0035(8) 0.0116(9) -0.0101(9)
C24 0.0205(10) 0.0274(11) 0.0209(10) -0.0061(9) 0.0078(8) -0.0058(9)
C25 0.0233(10) 0.0188(10) 0.0185(10) -0.0025(8) 0.0063(8) -0.0026(8)
C26 0.0182(10) 0.0181(10) 0.0214(10) 0.0020(8) 0.0072(8) 0.0019(8)
C27 0.0239(11) 0.0195(10) 0.0262(11) -0.0001(8) 0.0123(9) 0.0016(9)
C28 0.0311(12) 0.0164(10) 0.0367(13) 0.0047(9) 0.0179(10) 0.0051(9)
C29 0.0308(12) 0.0272(12) 0.0355(13) 0.0129(10) 0.0163(10) 0.0113(10)
C30 0.0189(10) 0.0365(13) 0.0245(11) 0.0059(9) 0.0063(9) 0.0052(9)
C31 0.0177(10) 0.0229(11) 0.0256(11) 0.0013(8) 0.0086(8) 0.0000(8)
C32 0.0216(10) 0.0160(10) 0.0220(10) -0.0005(8) 0.0065(8) -0.0023(8)
C33 0.0229(11) 0.0182(10) 0.0275(11) -0.0064(8) 0.0052(9) -0.0003(8)
C34 0.0233(11) 0.0322(13) 0.0346(13) -0.0056(10) -0.0031(10) 0.0071(10)
C35 0.0300(12) 0.0361(13) 0.0243(12) -0.0112(10) -0.0016(9) -0.0013(10)
C36 0.0265(11) 0.0246(11) 0.0263(12) -0.0069(9) 0.0085(9) -0.0020(9)
C37 0.0207(10) 0.0176(10) 0.0250(11) -0.0002(8) 0.0058(8) -0.0006(8)
C38 0.0318(12) 0.0203(11) 0.0283(12) -0.0014(9) 0.0132(10) -0.0025(9)
C39 0.0323(12) 0.0254(12) 0.0338(13) 0.0031(10) 0.0127(10) 0.0039(10)
C40 0.0551(18) 0.0375(15) 0.0497(17) 0.0083(13) 0.0174(14) 0.0208(14)
C41 0.087(3) 0.0284(15) 0.069(2) -0.0014(14) 0.035(2) 0.0242(16)
C42 0.093(3) 0.0286(14) 0.0450(17) -0.0133(12) 0.0359(18) -0.0055(16)
C43 0.0558(17) 0.0287(13) 0.0275(13) -0.0034(10) 0.0133(12) -0.0111(12)
C44 0.0341(14) 0.0444(16) 0.0331(14) 0.0033(12) 0.0003(11) 0.0027(12)
C45 0.064(2) 0.0573(19) 0.0291(14) -0.0067(13) 0.0013(13) -0.0255(16)
C99 0.045(2) 0.039(2) 0.083(3) -0.001(2) 0.024(2) -0.0146(19)
Cl3 0.0422(6) 0.0445(7) 0.0548(6) -0.0082(5) -0.0021(4) -0.0007(5)
Cl4 0.0286(6) 0.1254(18) 0.1163(16) -0.0599(15) 0.0045(7) -0.0070(7)

loop_
_atom_type_symbol
_atom_type_description
_atom_type_scat_dispersion_real
_atom_type_scat_dispersion_imag
_atom_type_scat_source
C C 0.0033 0.0016 'International Tables Vol C Tables 4.2.6.8 and 6.1.1.4'
H H 0.0000 0.0000 'International Tables Vol C Tables 4.2.6.8 and 6.1.1.4'
B B 0.0013 0.0007 'International Tables Vol C Tables 4.2.6.8 and 6.1.1.4'
Cl Cl 0.1484 0.1585 'International Tables Vol C Tables 4.2.6.8 and 6.1.1.4'
F F 0.0171 0.0103 'International Tables Vol C Tables 4.2.6.8 and 6.1.1.4'
N N 0.0061 0.0033 'International Tables Vol C Tables 4.2.6.8 and 6.1.1.4'
V V 0.3005 0.5294 'International Tables Vol C Tables 4.2.6.8 and 6.1.1.4'

loop_
_geom_angle_atom_site_label_1
_geom_angle_atom_site_label_2
_geom_angle_atom_site_label_3
_geom_angle
N3 V C1 102.39(9)
N3 V Cl2 106.34(8)
C1 V Cl2 111.55(8)
N3 V Cl1 105.74(8)
C1 V Cl1 113.14(8)
Cl2 V Cl1 116.26(5)
C2 B1 C26 106.72(17)
C2 B1 C32 113.00(17)
C26 B1 C32 112.55(17)
C2 B1 C20 109.74(17)
C26 B1 C20 113.84(17)
C32 B1 C20 101.10(16)
C1 N1 C2 112.23(17)
C1 N1 C4 118.42(17)
C2 N1 C4 128.63(17)
C1 N2 C3 110.11(17)
C1 N2 C12 126.35(17)
C3 N2 C12 123.53(17)
C38 N3 V 164.14(17)
N2 C1 N1 104.65(17)
N2 C1 V 132.19(15)
N1 C1 V 123.15(15)
C3 C2 N1 102.87(17)
C3 C2 B1 129.55(18)
N1 C2 B1 127.52(18)
N2 C3 C2 110.09(18)
C9 C4 C5 123.2(2)
C9 C4 N1 119.7(2)
C5 C4 N1 117.02(19)
C6 C5 C4 117.0(2)
C6 C5 C10 119.5(2)
C4 C5 C10 123.5(2)
C7 C6 C5 121.0(2)
C8 C7 C6 120.8(2)
C7 C8 C9 121.0(2)
C8 C9 C4 116.8(2)
C8 C9 C11 119.2(2)
C4 C9 C11 123.9(2)
C17 C12 C13 124.2(2)
C17 C12 N2 117.97(19)
C13 C12 N2 117.80(19)
C12 C13 C14 116.3(2)
C12 C13 C18 122.4(2)
C14 C13 C18 121.3(2)
C15 C14 C13 121.0(2)
C14 C15 C16 120.7(2)
C15 C16 C17 120.6(2)
C12 C17 C16 117.2(2)
C12 C17 C19 121.7(2)
C16 C17 C19 121.1(2)
C25 C20 C21 112.55(19)
C25 C20 B1 127.08(18)
C21 C20 B1 119.98(18)
F1 C21 C22 114.82(19)
F1 C21 C20 120.10(18)
C22 C21 C20 125.0(2)
F2 C22 C23 120.11(19)
F2 C22 C21 120.4(2)
C23 C22 C21 119.5(2)
F3 C23 C22 121.0(2)
F3 C23 C24 120.4(2)
C22 C23 C24 118.6(2)
F4 C24 C23 119.81(19)
F4 C24 C25 120.1(2)
C23 C24 C25 120.1(2)
F5 C25 C24 114.35(19)
F5 C25 C20 121.66(18)
C24 C25 C20 124.0(2)
C31 C26 C27 113.25(19)
C31 C26 B1 119.93(18)
C27 C26 B1 126.65(19)
F6 C27 C28 115.2(2)
F6 C27 C26 120.98(19)
C28 C27 C26 123.8(2)
F7 C28 C29 119.7(2)
F7 C28 C27 119.9(2)
C29 C28 C27 120.4(2)
F8 C29 C28 121.0(2)
F8 C29 C30 120.4(2)
C28 C29 C30 118.6(2)
F9 C30 C31 121.1(2)
F9 C30 C29 119.4(2)
C31 C30 C29 119.4(2)
F10 C31 C30 116.1(2)
F10 C31 C26 119.23(19)
C30 C31 C26 124.6(2)
C33 C32 C37 113.02(19)
C33 C32 B1 128.06(19)
C37 C32 B1 118.63(19)
F11 C33 C34 115.0(2)
F11 C33 C32 120.76(19)
C34 C33 C32 124.3(2)
F12 C34 C35 118.9(2)
F12 C34 C33 121.2(2)
C35 C34 C33 120.0(2)
F13 C35 C34 121.0(2)
F13 C35 C36 120.5(2)
C34 C35 C36 118.5(2)
F14 C36 C37 120.9(2)
F14 C36 C35 119.9(2)
C37 C36 C35 119.2(2)
F15 C37 C36 115.72(18)
F15 C37 C32 119.24(19)
C36 C37 C32 125.0(2)
N3 C38 C39 119.0(2)
N3 C38 C43 118.9(2)
C39 C38 C43 122.0(2)
C40 C39 C38 118.4(2)
C40 C39 C44 119.8(2)
C38 C39 C44 121.7(2)
C41 C40 C39 120.4(3)
C42 C41 C40 121.0(3)
C41 C42 C43 122.1(3)
C42 C43 C38 116.1(3)
C42 C43 C45 121.7(3)
C38 C43 C45 122.2(3)
Cl3 C99 Cl4 112.9(2)
Cl3' C99' Cl4' 112.9(9)

loop_
_geom_bond_atom_site_label_1
_geom_bond_atom_site_label_2
_geom_bond_distance
V N3 1.648(2)
V C1 2.045(2)
V Cl2 2.1553(13)
V Cl1 2.1747(15)
F1 C21 1.361(3)
F2 C22 1.353(3)
F3 C23 1.344(2)
F4 C24 1.352(3)
F5 C25 1.348(3)
F6 C27 1.356(3)
F7 C28 1.356(3)
F8 C29 1.345(3)
F9 C30 1.350(3)
F10 C31 1.355(3)
F11 C33 1.365(2)
F12 C34 1.342(3)
F13 C35 1.340(3)
F14 C36 1.348(3)
F15 C37 1.358(3)
B1 C2 1.651(3)
B1 C26 1.653(3)
B1 C32 1.658(3)
B1 C20 1.672(3)
N1 C1 1.373(3)
N1 C2 1.405(3)
N1 C4 1.460(3)
N2 C1 1.357(3)
N2 C3 1.367(3)
N2 C12 1.454(3)
N3 C38 1.382(3)
C2 C3 1.376(3)
C4 C9 1.405(3)
C4 C5 1.407(3)
C5 C6 1.397(3)
C5 C10 1.510(3)
C6 C7 1.383(4)
C7 C8 1.379(4)
C8 C9 1.403(3)
C9 C11 1.506(4)
C12 C17 1.395(3)
C12 C13 1.397(3)
C13 C14 1.410(3)
C13 C18 1.497(4)
C14 C15 1.384(4)
C15 C16 1.390(4)
C16 C17 1.398(3)
C17 C19 1.512(3)
C20 C25 1.397(3)
C20 C21 1.397(3)
C21 C22 1.381(3)
C22 C23 1.376(3)
C23 C24 1.376(3)
C24 C25 1.389(3)
C26 C31 1.395(3)
C26 C27 1.396(3)
C27 C28 1.384(3)
C28 C29 1.369(4)
C29 C30 1.388(4)
C30 C31 1.377(3)
C32 C33 1.389(3)
C32 C37 1.392(3)
C33 C34 1.389(3)
C34 C35 1.375(3)
C35 C36 1.391(3)
C36 C37 1.379(3)
C38 C39 1.417(4)
C38 C43 1.419(3)
C39 C40 1.391(4)
C39 C44 1.495(4)
C40 C41 1.379(5)
C41 C42 1.372(5)
C42 C43 1.409(4)
C43 C45 1.490(4)
C99 Cl3 1.722(4)
C99 Cl4 1.737(5)
C99' Cl3' 1.705(12)
C99' Cl4' 1.721(12)

loop_
_geom_torsion_atom_site_label_1
_geom_torsion_atom_site_label_2
_geom_torsion_atom_site_label_3
_geom_torsion_atom_site_label_4
_geom_torsion
C1 V N3 C38 167.8(6)
Cl2 V N3 C38 50.7(7)
Cl1 V N3 C38 -73.5(7)
C3 N2 C1 N1 -0.3(2)
C12 N2 C1 N1 178.31(18)
C3 N2 C1 V -179.10(16)
C12 N2 C1 V -0.5(3)
C2 N1 C1 N2 -1.1(2)
C4 N1 C1 N2 170.06(17)
C2 N1 C1 V 177.82(14)
C4 N1 C1 V -11.0(3)
N3 V C1 N2 11.1(2)
Cl2 V C1 N2 124.43(19)
Cl1 V C1 N2 -102.2(2)
N3 V C1 N1 -167.50(17)
Cl2 V C1 N1 -54.15(18)
Cl1 V C1 N1 79.18(18)
C1 N1 C2 C3 2.0(2)
C4 N1 C2 C3 -168.0(2)
C1 N1 C2 B1 -175.69(19)
C4 N1 C2 B1 14.3(3)
C26 B1 C2 C3 141.5(2)
C32 B1 C2 C3 -94.2(3)
C20 B1 C2 C3 17.8(3)
C26 B1 C2 N1 -41.4(3)
C32 B1 C2 N1 82.9(2)
C20 B1 C2 N1 -165.14(19)
C1 N2 C3 C2 1.6(2)
C12 N2 C3 C2 -177.03(18)
N1 C2 C3 N2 -2.2(2)
B1 C2 C3 N2 175.48(19)
C1 N1 C4 C9 99.7(2)
C2 N1 C4 C9 -90.8(3)
C1 N1 C4 C5 -78.1(2)
C2 N1 C4 C5 91.4(3)
C9 C4 C5 C6 0.0(3)
N1 C4 C5 C6 177.76(19)
C9 C4 C5 C10 -179.4(2)
N1 C4 C5 C10 -1.7(3)
C4 C5 C6 C7 0.2(3)
C10 C5 C6 C7 179.7(2)
C5 C6 C7 C8 0.2(4)
C6 C7 C8 C9 -0.9(4)
C7 C8 C9 C4 1.1(3)
C7 C8 C9 C11 -178.4(2)
C5 C4 C9 C8 -0.7(3)
N1 C4 C9 C8 -178.34(19)
C5 C4 C9 C11 178.8(2)
N1 C4 C9 C11 1.1(3)
C1 N2 C12 C17 -99.5(3)
C3 N2 C12 C17 79.0(3)
C1 N2 C12 C13 82.8(3)
C3 N2 C12 C13 -98.7(2)
C17 C12 C13 C14 2.6(3)
N2 C12 C13 C14 -179.82(19)
C17 C12 C13 C18 -175.5(2)
N2 C12 C13 C18 2.1(3)
C12 C13 C14 C15 -1.6(3)
C18 C13 C14 C15 176.5(2)
C13 C14 C15 C16 -0.4(4)
C14 C15 C16 C17 1.5(4)
C13 C12 C17 C16 -1.6(3)
N2 C12 C17 C16 -179.14(19)
C13 C12 C17 C19 176.3(2)
N2 C12 C17 C19 -1.2(3)
C15 C16 C17 C12 -0.5(3)
C15 C16 C17 C19 -178.5(2)
C2 B1 C20 C25 128.2(2)
C26 B1 C20 C25 8.7(3)
C32 B1 C20 C25 -112.2(2)
C2 B1 C20 C21 -59.5(2)
C26 B1 C20 C21 -179.03(18)
C32 B1 C20 C21 60.1(2)
C25 C20 C21 F1 173.88(17)
B1 C20 C21 F1 0.5(3)
C25 C20 C21 C22 -3.9(3)
B1 C20 C21 C22 -177.21(19)
F1 C21 C22 F2 1.6(3)
C20 C21 C22 F2 179.50(19)
F1 C21 C22 C23 -176.81(18)
C20 C21 C22 C23 1.0(3)
F2 C22 C23 F3 2.8(3)
C21 C22 C23 F3 -178.78(19)
F2 C22 C23 C24 -177.24(19)
C21 C22 C23 C24 1.2(3)
F3 C23 C24 F4 -0.1(3)
C22 C23 C24 F4 179.91(19)
F3 C23 C24 C25 179.71(19)
C22 C23 C24 C25 -0.3(3)
F4 C24 C25 F5 -4.5(3)
C23 C24 C25 F5 175.74(18)
F4 C24 C25 C20 176.79(19)
C23 C24 C25 C20 -3.0(3)
C21 C20 C25 F5 -173.84(18)
B1 C20 C25 F5 -1.1(3)
C21 C20 C25 C24 4.8(3)
B1 C20 C25 C24 177.6(2)
C2 B1 C26 C31 -67.6(2)
C32 B1 C26 C31 167.85(18)
C20 B1 C26 C31 53.6(3)
C2 B1 C26 C27 107.3(2)
C32 B1 C26 C27 -17.2(3)
C20 B1 C26 C27 -131.5(2)
C31 C26 C27 F6 177.66(18)
B1 C26 C27 F6 2.4(3)
C31 C26 C27 C28 -0.4(3)
B1 C26 C27 C28 -175.6(2)
F6 C27 C28 F7 0.0(3)
C26 C27 C28 F7 178.2(2)
F6 C27 C28 C29 -178.4(2)
C26 C27 C28 C29 -0.2(3)
F7 C28 C29 F8 0.1(3)
C27 C28 C29 F8 178.5(2)
F7 C28 C29 C30 -178.4(2)
C27 C28 C29 C30 0.0(3)
F8 C29 C30 F9 -0.2(3)
C28 C29 C30 F9 178.3(2)
F8 C29 C30 C31 -177.6(2)
C28 C29 C30 C31 0.9(3)
F9 C30 C31 F10 -0.9(3)
C29 C30 C31 F10 176.49(19)
F9 C30 C31 C26 -179.00(19)
C29 C30 C31 C26 -1.6(3)
C27 C26 C31 F10 -176.72(18)
B1 C26 C31 F10 -1.1(3)
C27 C26 C31 C30 1.3(3)
B1 C26 C31 C30 176.9(2)
C2 B1 C32 C33 12.8(3)
C26 B1 C32 C33 133.7(2)
C20 B1 C32 C33 -104.4(2)
C2 B1 C32 C37 -173.85(18)
C26 B1 C32 C37 -52.9(2)
C20 B1 C32 C37 68.9(2)
C37 C32 C33 F11 -176.90(18)
B1 C32 C33 F11 -3.2(3)
C37 C32 C33 C34 2.1(3)
B1 C32 C33 C34 175.8(2)
F11 C33 C34 F12 -2.0(3)
C32 C33 C34 F12 179.0(2)
F11 C33 C34 C35 178.4(2)
C32 C33 C34 C35 -0.7(4)
F12 C34 C35 F13 0.9(4)
C33 C34 C35 F13 -179.4(2)
F12 C34 C35 C36 -179.8(2)
C33 C34 C35 C36 -0.1(4)
F13 C35 C36 F14 -1.8(4)
C34 C35 C36 F14 178.9(2)
F13 C35 C36 C37 178.6(2)
C34 C35 C36 C37 -0.7(4)
F14 C36 C37 F15 2.7(3)
C35 C36 C37 F15 -177.7(2)
F14 C36 C37 C32 -177.1(2)
C35 C36 C37 C32 2.5(4)
C33 C32 C37 F15 177.11(18)
B1 C32 C37 F15 2.8(3)
C33 C32 C37 C36 -3.1(3)
B1 C32 C37 C36 -177.4(2)
V N3 C38 C39 -86.1(7)
V N3 C38 C43 89.8(7)
N3 C38 C39 C40 176.4(2)
C43 C38 C39 C40 0.6(4)
N3 C38 C39 C44 -1.6(3)
C43 C38 C39 C44 -177.3(2)
C38 C39 C40 C41 -3.2(4)
C44 C39 C40 C41 174.8(3)
C39 C40 C41 C42 3.1(5)
C40 C41 C42 C43 -0.3(5)
C41 C42 C43 C38 -2.2(4)
C41 C42 C43 C45 178.6(3)
N3 C38 C43 C42 -173.8(2)
C39 C38 C43 C42 2.0(4)
N3 C38 C43 C45 5.4(4)
C39 C38 C43 C45 -178.8(2)
